data_7048550
loop_
_publ_author_name
'Gogia, Alisha'
'Mandal, Sanjay K.'

_publ_section_title
;
 A rational design and green synthesis of 3D metal organic frameworks
 containing a rigid heterocyclic nitrogen-rich dicarboxylate: structural
 diversity, CO<sub>2</sub> sorption and selective sensing of 2,4,6-TNP in
 water.
;
_journal_issue 7
_journal_name_full 'Dalton transactions (Cambridge, England : 2003)'
_journal_page_first 2388
_journal_page_last 2398
_journal_paper_doi 10.1039/c8dt04474k
_journal_volume 48
_journal_year 2019
_chemical_formula_moiety '2(C28 H16 Cd2 N8 O8 S2), 13(H2 O)'
_chemical_formula_sum 'C56 H58 Cd4 N16 O29 S4'
_chemical_formula_weight 1997.02
_space_group_crystal_system monoclinic
_space_group_IT_number 13
_space_group_name_Hall '-P 2yc'
_space_group_name_H-M_alt 'P 1 2/c 1'
_symmetry_space_group_name_Hall '-P 2yc'
_symmetry_space_group_name_H-M 'P 1 2/c 1'
_atom_sites_solution_hydrogens mixed
_audit_update_record
;
2018-11-10 deposited with the CCDC.
2019-01-03 downloaded from the CCDC.
;
_cell_angle_alpha 90
_cell_angle_beta 97.1200(10)
_cell_angle_gamma 90
_cell_formula_units_Z 2
_cell_length_a 19.3201(5)
_cell_length_b 13.2499(3)
_cell_length_c 13.8392(4)
_cell_measurement_reflns_used 6956
_cell_measurement_temperature 100.(2)
_cell_measurement_theta_max 30.2684
_cell_measurement_theta_min 2.1962
_cell_volume 3515.37(16)
_computing_cell_refinement 'APEX2 v2014.11-0 (Bruker AXS)'
_computing_data_collection 'APEX2 v2014.11-0 (Bruker AXS)'
_computing_data_reduction 'SAINT V8.30C (Bruker AXS Inc., 2013)'
_computing_molecular_graphics 'Olex2 (Dolomanov et al., 2009)'
_computing_publication_material 'Olex2 (Dolomanov et al., 2009)'
_computing_structure_refinement 'SHELXL-2014/7 (Sheldrick, 2014)'
_computing_structure_solution 'SHELXT-2014/5 (Sheldrick, 2014)'
_diffrn_ambient_temperature 100.(2)
_diffrn_detector_area_resol_mean 8.3333
_diffrn_measured_fraction_theta_full 0.995
_diffrn_measured_fraction_theta_max 0.995
_diffrn_measurement_device_type 'Bruker Kappa APEX II'
_diffrn_measurement_method 'phi and omega scan'
_diffrn_radiation_monochromator Graphite
_diffrn_radiation_type 'Mo K\a'
_diffrn_radiation_wavelength 0.71073
_diffrn_reflns_av_R_equivalents 0.0173
_diffrn_reflns_av_unetI/netI 0.0196
_diffrn_reflns_limit_h_max 22
_diffrn_reflns_limit_h_min -22
_diffrn_reflns_limit_k_max 15
_diffrn_reflns_limit_k_min -15
_diffrn_reflns_limit_l_max 11
_diffrn_reflns_limit_l_min -16
_diffrn_reflns_number 20576
_diffrn_reflns_theta_full 25.06
_diffrn_reflns_theta_max 25.06
_diffrn_reflns_theta_min 1.54
_diffrn_source 'Sealed tube'
_diffrn_source_type 'Fine Focus'
_exptl_absorpt_coefficient_mu 1.410
_exptl_absorpt_correction_T_max 0.754
_exptl_absorpt_correction_T_min 0.747
_exptl_absorpt_correction_type multi-scan
_exptl_absorpt_process_details 'SADABS V2012/1 (Bruker AXS Inc.)'
_exptl_crystal_colour colourless
_exptl_crystal_density_diffrn 1.887
_exptl_crystal_density_method 'not measured'
_exptl_crystal_description block
_exptl_crystal_F_000 1988
_exptl_crystal_size_max 0.200
_exptl_crystal_size_mid 0.200
_exptl_crystal_size_min 0.200
_refine_diff_density_max 1.340
_refine_diff_density_min -0.622
_refine_ls_extinction_method SHELXL
_refine_ls_goodness_of_fit_ref 1.038
_refine_ls_hydrogen_treatment mixed
_refine_ls_matrix_type full
_refine_ls_number_parameters 501
_refine_ls_number_reflns 6209
_refine_ls_number_restraints 8
_refine_ls_restrained_S_all 1.038
_refine_ls_R_factor_all 0.0276
_refine_ls_R_factor_gt 0.0250
_refine_ls_shift/su_max 0.001
_refine_ls_shift/su_mean 0.000
_refine_ls_structure_factor_coef Fsqd
_refine_ls_weighting_details 'w=1/[\s^2^(Fo^2^)+(0.0283P)^2^+6.9069P] where P=(Fo^2^+2Fc^2^)/3'
_refine_ls_weighting_scheme calc
_refine_ls_wR_factor_gt 0.0619
_refine_ls_wR_factor_ref 0.0634
_reflns_number_gt 5682
_reflns_number_total 6209
_reflns_threshold_expression 'I > 2\s(I)'
_cod_data_source_file c8dt04474k2.cif
_cod_data_source_block 1
_cod_depositor_comments 'Adding full bibliography for 7048550--7048551.cif.'
_cod_database_code 7048550

loop_
_space_group_symop_operation_xyz
'x, y, z'
'-x, y, -z+1/2'
'-x, -y, -z'
'x, -y, z-1/2'

loop_
_atom_site_type_symbol
_atom_site_label
_atom_site_fract_x
_atom_site_fract_y
_atom_site_fract_z
_atom_site_U_iso_or_equiv
_atom_site_adp_type
_atom_site_calc_flag
_atom_site_refinement_flags_adp
_atom_site_refinement_flags_occupancy
_atom_site_refinement_flags_posn
_atom_site_occupancy
Cd Cd1 0.30156(2) 0.17884(2) 0.13887(2) 0.01013(6) Uani d . . . 1
Cd Cd2 0.20645(2) 0.31577(2) -0.08588(2) 0.01030(6) Uani d . . . 1
O O1 0.12532(11) 0.57973(16) 0.28733(15) 0.0269(5) Uani d . . . 1
O O2 0.20920(12) 0.67452(14) 0.23972(15) 0.0249(5) Uani d . . . 1
O O3 0.22222(11) 0.39740(14) 0.23951(14) 0.0220(4) Uani d . . . 1
O O4 0.22945(9) 0.31366(12) 0.09923(14) 0.0137(4) Uani d . . . 1
O O5 0.27713(10) 0.18473(12) -0.03529(14) 0.0137(4) Uani d . . . 1
O O6 0.27928(11) 0.09764(15) -0.17376(14) 0.0236(5) Uani d . . . 1
O O7 0.32025(10) 0.14692(14) 0.29998(14) 0.0190(4) Uani d . . . 1
O O8 0.41063(11) 0.04731(16) 0.27683(15) 0.0247(5) Uani d . . . 1
O O10 1.0 0.4891(2) 0.25 0.0401(8) Uani d T P GS 1
H H10A 0.9621 0.5249 0.238 0.06 Uiso d U . G 1
O O11 0.22353(4) 0.25242(15) 0.39060(13) 0.0258(5) Uani d . . G 1
H H11A 0.2524 0.2106 0.3683 0.039 Uiso d U . G 1
H H11B 0.2185 0.3009 0.348 0.039 Uiso d U . G 1
O O15 0.71091(7) 0.2640(2) 0.91102(8) 0.0457(7) Uani d . . G 1
H H15A 0.7397 0.2629 0.9645 0.068 Uiso d U . G 1
H H15B 0.7369 0.2781 0.8658 0.068 Uiso d U . G 1
O O12 0.92161(13) 0.21957(18) 0.15779(19) 0.0368(6) Uani d . . D 1
H H12A 0.924(2) 0.1542(4) 0.163(3) 0.055 Uiso d U . D 1
H H12B 0.8770(4) 0.228(3) 0.141(3) 0.055 Uiso d U . D 1
O O13 0.44826(13) 0.16917(18) 0.8369(2) 0.0384(6) Uani d . . D 1
H H13A 0.4146(18) 0.192(3) 0.871(3) 0.058 Uiso d U . D 1
H H13B 0.439(2) 0.1044(17) 0.819(3) 0.058 Uiso d U . D 1
O O14 0.57143(10) 0.29324(16) 0.83980(16) 0.0332(5) Uani d . . G 1
H H14A 0.6131 0.2861 0.8706 0.05 Uiso d U . G 1
H H14B 0.5453 0.2546 0.8712 0.05 Uiso d U . G 1
O O9 0.04683(11) 0.32220(18) 0.15119(16) 0.0411(6) Uani d . . G 1
H H9A 0.035 0.3745 0.1836 0.062 Uiso d U . G 1
H H9B 0.0085 0.2875 0.1392 0.062 Uiso d U . G 1
S S1 0.11297(4) 0.55462(5) -0.04931(5) 0.01879(15) Uani d . . . 1
S S2 0.41118(4) -0.04821(5) 0.10419(5) 0.01835(15) Uani d . . . 1
N N1 0.30345(11) 0.41756(16) -0.08933(17) 0.0146(5) Uani d . . . 1
N N2 0.60214(11) 0.71696(16) -0.13779(16) 0.0132(5) Uani d . . . 1
N N3 0.15256(11) 0.45343(15) -0.00337(16) 0.0127(5) Uani d . . . 1
N N4 0.11767(14) 0.61953(18) 0.05160(18) 0.0232(6) Uani d . . . 1
N N5 0.35917(11) 0.04452(16) 0.06513(16) 0.0132(5) Uani d . . . 1
N N6 0.41298(13) -0.10375(17) -0.00083(17) 0.0201(5) Uani d . . . 1
N N7 0.20040(11) 0.07981(16) 0.13482(16) 0.0140(5) Uani d . . . 1
N N8 -0.10974(11) -0.21338(16) 0.09922(17) 0.0148(5) Uani d . . . 1
C C1 0.35743(14) 0.3786(2) -0.1287(2) 0.0200(6) Uani d . . . 1
H H1 0.3548 0.3103 -0.1497 0.024 Uiso calc U . R 1
C C2 0.41714(14) 0.4335(2) -0.1402(2) 0.0188(6) Uani d . . . 1
H H2 0.4545 0.4025 -0.1678 0.023 Uiso calc U . R 1
C C3 0.42203(13) 0.53395(19) -0.11105(19) 0.0133(5) Uani d . . . 1
C C4 0.36565(14) 0.5742(2) -0.0706(2) 0.0178(6) Uani d . . . 1
H H4 0.3667 0.6424 -0.0492 0.021 Uiso calc U . R 1
C C5 0.30819(14) 0.5147(2) -0.0617(2) 0.0177(6) Uani d . . . 1
H H5 0.27 0.544 -0.0346 0.021 Uiso calc U . R 1
C C6 0.48456(13) 0.59635(19) -0.12129(19) 0.0134(5) Uani d . . . 1
C C7 0.54940(13) 0.55330(19) -0.13064(19) 0.0142(5) Uani d . . . 1
H H7 0.5547 0.482 -0.1315 0.017 Uiso calc U . R 1
C C8 0.60565(13) 0.61551(19) -0.1386(2) 0.0143(5) Uani d . . . 1
H H8 0.6494 0.585 -0.1449 0.017 Uiso calc U . R 1
C C9 0.53970(14) 0.7577(2) -0.1309(2) 0.0194(6) Uani d . . . 1
H H9 0.5356 0.8292 -0.1321 0.023 Uiso calc U . R 1
C C10 0.48064(14) 0.7010(2) -0.1221(2) 0.0184(6) Uani d . . . 1
H H10 0.4375 0.7336 -0.1166 0.022 Uiso calc U . R 1
C C11 0.21006(13) 0.38632(18) 0.1506(2) 0.0132(5) Uani d . . . 1
C C12 0.16959(13) 0.46743(19) 0.09157(19) 0.0126(5) Uani d . . . 1
C C13 0.14930(14) 0.5640(2) 0.1237(2) 0.0156(6) Uani d . . . 1
C C14 0.16252(15) 0.6093(2) 0.2254(2) 0.0202(6) Uani d . . . 1
C C15 0.29622(13) 0.11125(19) -0.0868(2) 0.0131(5) Uani d . . . 1
C C16 0.34265(13) 0.03482(19) -0.03012(19) 0.0127(5) Uani d . . . 1
C C17 0.37351(14) -0.05122(19) -0.0682(2) 0.0141(5) Uani d . . . 1
C C18 0.36760(14) 0.08330(19) 0.3262(2) 0.0150(6) Uani d . . . 1
C C19 0.13766(14) 0.1236(2) 0.1305(2) 0.0177(6) Uani d . . . 1
H H19 0.1355 0.1952 0.131 0.021 Uiso calc U . R 1
C C20 0.07584(14) 0.0700(2) 0.1252(2) 0.0172(6) Uani d . . . 1
H H20 0.0327 0.1048 0.1228 0.021 Uiso calc U . R 1
C C21 0.07710(14) -0.0348(2) 0.12366(19) 0.0145(5) Uani d . . . 1
C C22 0.14270(14) -0.0803(2) 0.1299(2) 0.0190(6) Uani d . . . 1
H H22 0.1465 -0.1518 0.1302 0.023 Uiso calc U . R 1
C C23 0.20209(14) -0.0216(2) 0.1357(2) 0.0182(6) Uani d . . . 1
H H23 0.2461 -0.0543 0.1405 0.022 Uiso calc U . R 1
C C24 0.01213(13) -0.09520(19) 0.11572(19) 0.0137(5) Uani d . . . 1
C C25 -0.05191(14) -0.0549(2) 0.1340(2) 0.0167(6) Uani d . . . 1
H H25 -0.0551 0.0138 0.1528 0.02 Uiso calc U . R 1
C C26 -0.11065(14) -0.1156(2) 0.1246(2) 0.0162(6) Uani d . . . 1
H H26 -0.1537 -0.0867 0.1367 0.019 Uiso calc U . R 1
C C27 -0.04867(14) -0.2518(2) 0.0814(2) 0.0197(6) Uani d . . . 1
H H27 -0.0472 -0.3209 0.0632 0.024 Uiso calc U . R 1
C C28 0.01235(15) -0.1968(2) 0.0881(2) 0.0200(6) Uani d . . . 1
H H28 0.0543 -0.2277 0.0739 0.024 Uiso calc U . R 1

loop_
_atom_site_aniso_label
_atom_site_aniso_U_11
_atom_site_aniso_U_22
_atom_site_aniso_U_33
_atom_site_aniso_U_12
_atom_site_aniso_U_13
_atom_site_aniso_U_23
Cd1 0.01041(10) 0.00883(10) 0.01112(11) -0.00069(7) 0.00121(7) 0.00025(7)
Cd2 0.01047(10) 0.00913(10) 0.01123(11) -0.00119(7) 0.00114(7) 0.00074(7)
O1 0.0368(12) 0.0278(11) 0.0169(11) 0.0093(10) 0.0066(10) 0.0019(9)
O2 0.0343(12) 0.0197(10) 0.0193(11) 0.0010(9) -0.0019(9) -0.0050(8)
O3 0.0335(12) 0.0178(10) 0.0136(10) 0.0080(8) -0.0016(9) -0.0002(8)
O4 0.0135(9) 0.0101(9) 0.0174(10) 0.0019(7) 0.0018(8) -0.0005(7)
O5 0.0156(10) 0.0094(9) 0.0163(10) 0.0032(7) 0.0029(8) 0.0004(7)
O6 0.0322(12) 0.0230(10) 0.0140(11) 0.0107(9) -0.0039(9) -0.0044(8)
O7 0.0238(10) 0.0195(10) 0.0138(10) 0.0016(8) 0.0024(8) 0.0049(8)
O8 0.0255(11) 0.0338(11) 0.0155(10) 0.0042(9) 0.0049(9) -0.0004(9)
O10 0.0316(18) 0.0388(19) 0.047(2) 0 -0.0047(16) 0
O11 0.0305(12) 0.0239(11) 0.0235(11) 0.0051(9) 0.0055(9) 0.0029(9)
O15 0.0270(13) 0.082(2) 0.0281(14) -0.0006(13) 0.0038(11) 0.0037(13)
O12 0.0332(13) 0.0311(12) 0.0450(15) 0.0022(11) 0.0009(12) 0.0022(12)
O13 0.0341(14) 0.0337(13) 0.0477(16) 0.0002(11) 0.0062(12) -0.0079(12)
O14 0.0257(12) 0.0293(12) 0.0443(15) -0.0006(10) 0.0025(11) 0.0069(11)
O9 0.0385(14) 0.0369(14) 0.0490(17) 0.0018(11) 0.0095(12) -0.0053(11)
S1 0.0282(4) 0.0147(3) 0.0124(3) 0.0080(3) -0.0016(3) -0.0001(3)
S2 0.0266(4) 0.0147(3) 0.0128(3) 0.0089(3) -0.0014(3) -0.0013(3)
N1 0.0149(11) 0.0123(10) 0.0169(12) -0.0005(9) 0.0032(9) 0.0037(9)
N2 0.0132(11) 0.0128(10) 0.0134(11) -0.0024(9) 0.0010(9) -0.0001(9)
N3 0.0132(11) 0.0102(10) 0.0146(12) 0.0006(8) 0.0020(9) 0.0006(9)
N4 0.0350(14) 0.0180(12) 0.0154(13) 0.0109(11) -0.0012(11) -0.0030(10)
N5 0.0132(11) 0.0120(10) 0.0139(12) 0.0000(9) 0.0001(9) 0.0008(9)
N6 0.0280(13) 0.0162(11) 0.0156(12) 0.0069(10) 0.0012(10) -0.0019(10)
N7 0.0136(11) 0.0145(11) 0.0137(12) -0.0010(9) 0.0011(9) 0.0027(9)
N8 0.0147(11) 0.0133(11) 0.0163(12) -0.0010(9) 0.0010(9) 0.0009(9)
C1 0.0190(14) 0.0130(13) 0.0291(17) -0.0018(11) 0.0070(12) -0.0029(12)
C2 0.0159(14) 0.0145(13) 0.0273(16) 0.0000(11) 0.0078(12) -0.0024(12)
C3 0.0133(13) 0.0150(13) 0.0110(13) -0.0012(10) -0.0005(10) 0.0030(10)
C4 0.0175(14) 0.0127(13) 0.0236(16) -0.0016(11) 0.0048(12) -0.0018(11)
C5 0.0161(14) 0.0151(13) 0.0231(15) -0.0004(11) 0.0075(12) -0.0016(11)
C6 0.0139(13) 0.0154(13) 0.0108(13) -0.0007(10) 0.0010(10) -0.0007(10)
C7 0.0156(13) 0.0118(12) 0.0153(13) -0.0008(10) 0.0030(11) 0.0006(11)
C8 0.0108(12) 0.0141(13) 0.0174(14) 0.0018(10) -0.0010(11) -0.0010(11)
C9 0.0175(14) 0.0114(13) 0.0301(17) 0.0003(11) 0.0052(12) 0.0002(12)
C10 0.0140(14) 0.0149(13) 0.0270(16) 0.0010(11) 0.0054(12) -0.0003(12)
C11 0.0104(12) 0.0098(12) 0.0195(15) -0.0004(10) 0.0018(11) 0.0012(11)
C12 0.0131(13) 0.0127(12) 0.0125(13) -0.0010(10) 0.0034(10) 0.0007(10)
C13 0.0191(14) 0.0145(13) 0.0132(14) 0.0027(11) 0.0017(11) 0.0006(11)
C14 0.0286(16) 0.0172(14) 0.0150(15) 0.0165(12) 0.0029(12) 0.0029(12)
C15 0.0122(12) 0.0106(12) 0.0167(14) 0.0006(10) 0.0024(11) 0.0003(11)
C16 0.0131(13) 0.0119(12) 0.0131(13) -0.0030(10) 0.0019(10) -0.0014(10)
C17 0.0160(13) 0.0112(12) 0.0152(14) 0.0011(10) 0.0021(11) 0.0013(11)
C18 0.0174(14) 0.0119(12) 0.0154(14) -0.0060(11) 0.0011(11) 0.0001(11)
C19 0.0177(14) 0.0136(13) 0.0224(15) -0.0011(11) 0.0051(12) -0.0004(11)
C20 0.0139(13) 0.0151(13) 0.0232(15) 0.0006(10) 0.0047(11) -0.0008(11)
C21 0.0156(13) 0.0162(13) 0.0119(13) -0.0014(10) 0.0027(11) 0.0007(11)
C22 0.0143(13) 0.0126(13) 0.0297(16) 0.0001(11) 0.0009(12) 0.0013(12)
C23 0.0135(13) 0.0154(13) 0.0259(16) 0.0009(11) 0.0033(12) 0.0010(12)
C24 0.0140(13) 0.0127(12) 0.0142(13) -0.0025(10) 0.0010(11) 0.0012(11)
C25 0.0167(14) 0.0132(12) 0.0205(15) 0.0004(10) 0.0031(11) -0.0016(11)
C26 0.0128(13) 0.0149(13) 0.0210(15) 0.0020(10) 0.0025(11) -0.0008(11)
C27 0.0179(14) 0.0116(13) 0.0299(17) -0.0021(11) 0.0038(12) -0.0033(12)
C28 0.0142(14) 0.0144(13) 0.0321(17) 0.0010(11) 0.0057(12) -0.0019(12)

loop_
_atom_type_symbol
_atom_type_description
_atom_type_scat_dispersion_real
_atom_type_scat_dispersion_imag
_atom_type_scat_source
C C 0.0033 0.0016 'International Tables Vol C Tables 4.2.6.8 and 6.1.1.4'
H H 0.0000 0.0000 'International Tables Vol C Tables 4.2.6.8 and 6.1.1.4'
Cd Cd -0.8075 1.2024 'International Tables Vol C Tables 4.2.6.8 and 6.1.1.4'
N N 0.0061 0.0033 'International Tables Vol C Tables 4.2.6.8 and 6.1.1.4'
O O 0.0106 0.0060 'International Tables Vol C Tables 4.2.6.8 and 6.1.1.4'
S S 0.1246 0.1234 'International Tables Vol C Tables 4.2.6.8 and 6.1.1.4'

loop_
_geom_angle_atom_site_label_1
_geom_angle_atom_site_label_2
_geom_angle_atom_site_label_3
_geom_angle_site_symmetry_1
_geom_angle_site_symmetry_3
_geom_angle
O7 Cd1 O4 . . 113.67(7)
O7 Cd1 N2 . 3_665 95.04(7)
O4 Cd1 N2 . 3_665 89.94(7)
O7 Cd1 N7 . . 87.11(7)
O4 Cd1 N7 . . 87.15(7)
N2 Cd1 N7 3_665 . 176.90(8)
O7 Cd1 N5 . . 104.85(7)
O4 Cd1 N5 . . 141.18(7)
N2 Cd1 N5 3_665 . 91.38(7)
N7 Cd1 N5 . . 90.23(7)
O7 Cd1 O5 . . 170.84(6)
O4 Cd1 O5 . . 72.30(6)
N2 Cd1 O5 3_665 . 91.85(7)
N7 Cd1 O5 . . 86.26(7)
N5 Cd1 O5 . . 68.89(7)
O5 Cd2 N8 . 3 91.45(7)
O5 Cd2 N1 . . 89.68(7)
N8 Cd2 N1 3 . 174.22(8)
O5 Cd2 O2 . 4_565 105.16(7)
N8 Cd2 O2 3 4_565 93.97(8)
N1 Cd2 O2 . 4_565 80.26(8)
O5 Cd2 N3 . . 134.49(7)
N8 Cd2 N3 3 . 95.09(7)
N1 Cd2 N3 . . 88.15(7)
O2 Cd2 N3 4_565 . 119.16(7)
O5 Cd2 O4 . . 69.95(6)
N8 Cd2 O4 3 . 96.50(7)
N1 Cd2 O4 . . 89.22(7)
O2 Cd2 O4 4_565 . 168.52(7)
N3 Cd2 O4 . . 64.57(6)
O5 Cd2 O1 . 4_565 154.93(7)
N8 Cd2 O1 3 4_565 81.03(7)
N1 Cd2 O1 . 4_565 95.60(7)
O2 Cd2 O1 4_565 4_565 52.13(7)
N3 Cd2 O1 . 4_565 70.31(7)
O4 Cd2 O1 . 4_565 134.42(6)
C14 O1 Cd2 . 4_566 86.92(18)
C14 O2 Cd2 . 4_566 95.19(18)
C11 O4 Cd1 . . 131.69(17)
C11 O4 Cd2 . . 121.60(16)
Cd1 O4 Cd2 . . 105.95(7)
C15 O5 Cd2 . . 127.71(17)
C15 O5 Cd1 . . 119.83(16)
Cd2 O5 Cd1 . . 111.80(7)
C18 O7 Cd1 . . 115.54(17)
N3 S1 N4 . . 97.22(12)
N6 S2 N5 . . 97.14(12)
C1 N1 C5 . . 117.2(2)
C1 N1 Cd2 . . 117.24(17)
C5 N1 Cd2 . . 125.42(18)
C9 N2 C8 . . 116.8(2)
C9 N2 Cd1 . 3_665 119.49(17)
C8 N2 Cd1 . 3_665 123.59(17)
C12 N3 S1 . . 108.51(17)
C12 N3 Cd2 . . 119.84(16)
S1 N3 Cd2 . . 129.42(12)
C13 N4 S1 . . 108.83(19)
C16 N5 S2 . . 108.58(18)
C16 N5 Cd1 . . 115.43(16)
S2 N5 Cd1 . . 135.77(12)
C17 N6 S2 . . 108.38(18)
C19 N7 C23 . . 117.0(2)
C19 N7 Cd1 . . 120.34(17)
C23 N7 Cd1 . . 122.62(18)
C27 N8 C26 . . 117.2(2)
C27 N8 Cd2 . 3 119.21(17)
C26 N8 Cd2 . 3 123.62(18)
N1 C1 C2 . . 123.0(2)
C1 C2 C3 . . 119.7(3)
C2 C3 C4 . . 117.1(2)
C2 C3 C6 . . 122.1(2)
C4 C3 C6 . . 120.8(2)
C5 C4 C3 . . 119.7(2)
N1 C5 C4 . . 123.3(3)
C10 C6 C7 . . 117.1(2)
C10 C6 C3 . . 120.8(2)
C7 C6 C3 . . 122.1(2)
C8 C7 C6 . . 119.2(2)
N2 C8 C7 . . 123.7(2)
N2 C9 C10 . . 123.3(2)
C9 C10 C6 . . 119.9(3)
O3 C11 O4 . . 127.7(2)
O3 C11 C12 . . 118.5(2)
O4 C11 C12 . . 113.8(2)
N3 C12 C13 . . 113.0(2)
N3 C12 C11 . . 119.0(2)
C13 C12 C11 . . 127.9(2)
N4 C13 C12 . . 112.5(2)
N4 C13 C14 . . 119.1(2)
C12 C13 C14 . . 128.4(2)
O2 C14 O1 . . 125.1(3)
O2 C14 C13 . . 117.1(3)
O1 C14 C13 . . 117.8(3)
O6 C15 O5 . . 126.7(2)
O6 C15 C16 . . 118.9(2)
O5 C15 C16 . . 114.4(2)
N5 C16 C17 . . 112.8(2)
N5 C16 C15 . . 120.5(2)
C17 C16 C15 . . 126.7(2)
N6 C17 C16 . . 113.1(2)
N6 C17 C18 . 4 120.0(2)
C16 C17 C18 . 4 126.9(2)
O8 C18 O7 . . 127.7(3)
O8 C18 C17 . 4_556 116.8(2)
O7 C18 C17 . 4_556 115.5(2)
N7 C19 C20 . . 123.4(2)
C19 C20 C21 . . 119.8(3)
C20 C21 C22 . . 116.6(2)
C20 C21 C24 . . 121.7(2)
C22 C21 C24 . . 121.7(2)
C23 C22 C21 . . 120.1(2)
N7 C23 C22 . . 123.0(3)
C25 C24 C28 . . 116.7(2)
C25 C24 C21 . . 122.7(2)
C28 C24 C21 . . 120.6(2)
C26 C25 C24 . . 119.6(2)
N8 C26 C25 . . 123.2(2)
N8 C27 C28 . . 123.6(2)
C27 C28 C24 . . 119.7(3)

loop_
_geom_bond_atom_site_label_1
_geom_bond_atom_site_label_2
_geom_bond_site_symmetry_2
_geom_bond_distance
Cd1 O7 . 2.2541(19)
Cd1 O4 . 2.2897(17)
Cd1 N2 3_665 2.318(2)
Cd1 N7 . 2.349(2)
Cd1 N5 . 2.394(2)
Cd1 O5 . 2.3992(19)
Cd2 O5 . 2.2655(17)
Cd2 N8 3 2.298(2)
Cd2 N1 . 2.314(2)
Cd2 O2 4_565 2.424(2)
Cd2 N3 . 2.452(2)
Cd2 O4 . 2.5454(19)
Cd2 O1 4_565 2.602(2)
O1 C14 . 1.248(4)
O1 Cd2 4_566 2.602(2)
O2 C14 . 1.247(4)
O2 Cd2 4_566 2.424(2)
O3 C11 . 1.233(3)
O4 C11 . 1.280(3)
O5 C15 . 1.287(3)
O6 C15 . 1.221(3)
O7 C18 . 1.264(3)
O8 C18 . 1.236(3)
S1 N3 . 1.633(2)
S1 N4 . 1.633(2)
S2 N6 . 1.633(2)
S2 N5 . 1.636(2)
N1 C1 . 1.338(4)
N1 C5 . 1.343(3)
N2 C9 . 1.336(3)
N2 C8 . 1.346(3)
N2 Cd1 3_665 2.318(2)
N3 C12 . 1.327(3)
N4 C13 . 1.327(4)
N5 C16 . 1.323(3)
N6 C17 . 1.326(4)
N7 C19 . 1.338(3)
N7 C23 . 1.344(3)
N8 C27 . 1.336(4)
N8 C26 . 1.343(3)
N8 Cd2 3 2.298(2)
C1 C2 . 1.389(4)
C2 C3 . 1.391(4)
C3 C4 . 1.392(4)
C3 C6 . 1.485(4)
C4 C5 . 1.380(4)
C6 C10 . 1.389(4)
C6 C7 . 1.397(4)
C7 C8 . 1.379(4)
C9 C10 . 1.384(4)
C11 C12 . 1.508(4)
C12 C13 . 1.425(4)
C13 C14 . 1.522(4)
C15 C16 . 1.507(4)
C16 C17 . 1.418(4)
C17 C18 4 1.512(4)
C18 C17 4_556 1.512(4)
C19 C20 . 1.384(4)
C20 C21 . 1.389(4)
C21 C22 . 1.396(4)
C21 C24 . 1.481(4)
C22 C23 . 1.380(4)
C24 C25 . 1.399(4)
C24 C28 . 1.399(4)
C25 C26 . 1.384(4)
C27 C28 . 1.380(4)

loop_
_geom_torsion_atom_site_label_1
_geom_torsion_atom_site_label_2
_geom_torsion_atom_site_label_3
_geom_torsion_atom_site_label_4
_geom_torsion_site_symmetry_1
_geom_torsion_site_symmetry_4
_geom_torsion
N4 S1 N3 C12 . . 0.7(2)
N4 S1 N3 Cd2 . . -161.93(15)
N3 S1 N4 C13 . . -0.7(2)
N6 S2 N5 C16 . . -0.5(2)
N6 S2 N5 Cd1 . . 173.45(16)
N5 S2 N6 C17 . . 0.2(2)
C5 N1 C1 C2 . . 1.0(4)
Cd2 N1 C1 C2 . . 176.3(2)
N1 C1 C2 C3 . . -0.8(5)
C1 C2 C3 C4 . . 0.4(4)
C1 C2 C3 C6 . . 179.9(3)
C2 C3 C4 C5 . . -0.4(4)
C6 C3 C4 C5 . . -179.9(3)
C1 N1 C5 C4 . . -1.0(4)
Cd2 N1 C5 C4 . . -175.9(2)
C3 C4 C5 N1 . . 0.8(4)
C2 C3 C6 C10 . . 159.1(3)
C4 C3 C6 C10 . . -21.5(4)
C2 C3 C6 C7 . . -20.8(4)
C4 C3 C6 C7 . . 158.6(3)
C10 C6 C7 C8 . . 1.0(4)
C3 C6 C7 C8 . . -179.1(2)
C9 N2 C8 C7 . . -1.4(4)
Cd1 N2 C8 C7 3_665 . 175.0(2)
C6 C7 C8 N2 . . 0.1(4)
C8 N2 C9 C10 . . 1.8(4)
Cd1 N2 C9 C10 3_665 . -174.8(2)
N2 C9 C10 C6 . . -0.8(5)
C7 C6 C10 C9 . . -0.6(4)
C3 C6 C10 C9 . . 179.5(3)
Cd1 O4 C11 O3 . . -6.1(4)
Cd2 O4 C11 O3 . . -174.6(2)
Cd1 O4 C11 C12 . . 171.92(15)
Cd2 O4 C11 C12 . . 3.4(3)
S1 N3 C12 C13 . . -0.5(3)
Cd2 N3 C12 C13 . . 164.12(17)
S1 N3 C12 C11 . . -177.10(19)
Cd2 N3 C12 C11 . . -12.5(3)
O3 C11 C12 N3 . . -176.0(2)
O4 C11 C12 N3 . . 5.8(3)
O3 C11 C12 C13 . . 8.0(4)
O4 C11 C12 C13 . . -170.2(2)
S1 N4 C13 C12 . . 0.6(3)
S1 N4 C13 C14 . . 177.8(2)
N3 C12 C13 N4 . . -0.1(3)
C11 C12 C13 N4 . . 176.2(3)
N3 C12 C13 C14 . . -177.0(3)
C11 C12 C13 C14 . . -0.7(5)
Cd2 O2 C14 O1 4_566 . 9.0(3)
Cd2 O2 C14 C13 4_566 . -172.19(19)
Cd2 O1 C14 O2 4_566 . -8.4(3)
Cd2 O1 C14 C13 4_566 . 172.8(2)
N4 C13 C14 O2 . . -72.8(3)
C12 C13 C14 O2 . . 103.9(3)
N4 C13 C14 O1 . . 106.0(3)
C12 C13 C14 O1 . . -77.2(4)
Cd2 O5 C15 O6 . . -0.5(4)
Cd1 O5 C15 O6 . . 169.3(2)
Cd2 O5 C15 C16 . . -178.81(15)
Cd1 O5 C15 C16 . . -9.0(3)
S2 N5 C16 C17 . . 0.7(3)
Cd1 N5 C16 C17 . . -174.69(17)
S2 N5 C16 C15 . . -178.72(19)
Cd1 N5 C16 C15 . . 5.9(3)
O6 C15 C16 N5 . . -176.6(2)
O5 C15 C16 N5 . . 1.9(3)
O6 C15 C16 C17 . . 4.1(4)
O5 C15 C16 C17 . . -177.4(2)
S2 N6 C17 C16 . . 0.1(3)
S2 N6 C17 C18 . 4 177.8(2)
N5 C16 C17 N6 . . -0.5(3)
C15 C16 C17 N6 . . 178.8(2)
N5 C16 C17 C18 . 4 -178.0(2)
C15 C16 C17 C18 . 4 1.4(4)
Cd1 O7 C18 O8 . . 10.7(4)
Cd1 O7 C18 C17 . 4_556 -171.98(16)
C23 N7 C19 C20 . . -1.1(4)
Cd1 N7 C19 C20 . . 178.2(2)
N7 C19 C20 C21 . . -0.4(4)
C19 C20 C21 C22 . . 1.5(4)
C19 C20 C21 C24 . . -178.5(3)
C20 C21 C22 C23 . . -1.0(4)
C24 C21 C22 C23 . . 179.0(3)
C19 N7 C23 C22 . . 1.6(4)
Cd1 N7 C23 C22 . . -177.7(2)
C21 C22 C23 N7 . . -0.6(5)
C20 C21 C24 C25 . . -16.7(4)
C22 C21 C24 C25 . . 163.3(3)
C20 C21 C24 C28 . . 162.6(3)
C22 C21 C24 C28 . . -17.3(4)
C28 C24 C25 C26 . . 0.2(4)
C21 C24 C25 C26 . . 179.6(3)
C27 N8 C26 C25 . . -0.8(4)
Cd2 N8 C26 C25 3 . 178.9(2)
C24 C25 C26 N8 . . 0.6(4)
C26 N8 C27 C28 . . 0.1(4)
Cd2 N8 C27 C28 3 . -179.6(2)
N8 C27 C28 C24 . . 0.7(5)
C25 C24 C28 C27 . . -0.9(4)
C21 C24 C28 C27 . . 179.8(3)
